data_7044102
loop_
_publ_author_name
'Li, Xin'
'Yang, Qi'
'Wei, Qing'
'Xie, Gang'
'Chen, Sanping'
'Gao, Sheng-li'

_publ_section_title
;
 Axial substitution of precursor resulted in two high-energy copper(II)
 complexes with superior detonation performances
;
_journal_name_full 'Dalton Trans.'
_journal_paper_doi 10.1039/C7DT02179H
_journal_year 2017
_chemical_formula_sum 'C3 H4 Cu N8 O4'
_chemical_formula_weight 279.69
_chemical_name_systematic
; 
 ? 
;
_space_group_IT_number 14
_symmetry_cell_setting monoclinic
_symmetry_space_group_name_Hall '-P 2ybc'
_symmetry_space_group_name_H-M 'P 1 21/c 1'
_atom_sites_solution_hydrogens geom
_atom_sites_solution_primary direct
_atom_sites_solution_secondary difmap
_audit_creation_method SHELXL-97
_audit_update_record
;
2017-06-11 deposited with the CCDC.
2017-09-04 downloaded from the CCDC.
;
_cell_angle_alpha 90.00
_cell_angle_beta 106.776(13)
_cell_angle_gamma 90.00
_cell_formula_units_Z 4
_cell_length_a 8.914(7)
_cell_length_b 10.497(9)
_cell_length_c 9.251(8)
_cell_measurement_reflns_used 1882
_cell_measurement_temperature 296(2)
_cell_measurement_theta_max 26.88
_cell_measurement_theta_min 3.01
_cell_volume 828.8(12)
_computing_structure_refinement 'SHELXL-97 (Sheldrick, 1997)'
_computing_structure_solution 'SHELXS-97 (Sheldrick, 1990)'
_diffrn_ambient_temperature 296(2)
_diffrn_measured_fraction_theta_full 0.996
_diffrn_measured_fraction_theta_max 0.996
_diffrn_measurement_device_type 'Bruker APEX-II CCD'
_diffrn_measurement_method '\f and \w scans'
_diffrn_radiation_monochromator graphite
_diffrn_radiation_source 'fine-focus sealed tube'
_diffrn_radiation_type MoK\a
_diffrn_radiation_wavelength 0.71073
_diffrn_reflns_av_R_equivalents 0.0352
_diffrn_reflns_av_sigmaI/netI 0.0357
_diffrn_reflns_limit_h_max 10
_diffrn_reflns_limit_h_min -10
_diffrn_reflns_limit_k_max 12
_diffrn_reflns_limit_k_min -12
_diffrn_reflns_limit_l_max 11
_diffrn_reflns_limit_l_min -10
_diffrn_reflns_number 3963
_diffrn_reflns_theta_full 25.00
_diffrn_reflns_theta_max 25.00
_diffrn_reflns_theta_min 2.39
_exptl_absorpt_coefficient_mu 2.656
_exptl_absorpt_correction_type none
_exptl_crystal_colour blue
_exptl_crystal_density_diffrn 2.242
_exptl_crystal_density_method 'not measured'
_exptl_crystal_description block
_exptl_crystal_F_000 556
_exptl_crystal_size_max 0.37
_exptl_crystal_size_mid 0.36
_exptl_crystal_size_min 0.33
_refine_diff_density_max 2.010
_refine_diff_density_min -2.110
_refine_diff_density_rms 0.161
_refine_ls_extinction_method none
_refine_ls_goodness_of_fit_ref 1.082
_refine_ls_hydrogen_treatment mixed
_refine_ls_matrix_type full
_refine_ls_number_parameters 136
_refine_ls_number_reflns 1455
_refine_ls_number_restraints 1
_refine_ls_restrained_S_all 1.082
_refine_ls_R_factor_all 0.0613
_refine_ls_R_factor_gt 0.0567
_refine_ls_shift/su_max 0.001
_refine_ls_shift/su_mean 0.000
_refine_ls_structure_factor_coef Fsqd
_refine_ls_weighting_details 'calc w=1/[\s^2^(Fo^2^)+(0.0936P)^2^+4.2677P] where P=(Fo^2^+2Fc^2^)/3'
_refine_ls_weighting_scheme calc
_refine_ls_wR_factor_gt 0.1540
_refine_ls_wR_factor_ref 0.1583
_reflns_number_gt 1302
_reflns_number_total 1455
_reflns_threshold_expression >2sigma(I)
_cod_data_source_file c7dt02179h2.cif
_cod_data_source_block xb0155
_cod_depositor_comments
;
The following automatic conversions were performed:

'_symmetry_cell_setting' value 'Monoclinic' changed to 'monoclinic'
according to
/home/data/users/saulius/crontab/automatic-downloads/rss-feeds/RSC/lib/dictionaries/cif_core.dic
dictionary named 'cif_core.dic' version 2.4.2 from 2011-04-26.

Automatic conversion script
Id: cif_fix_values 4973 2017-02-22 13:04:09Z antanas 
;
_cod_original_cell_volume 828.7(12)
_cod_original_sg_symbol_H-M 'P2(1)/c  '
_cod_database_code 7044102

loop_
_symmetry_equiv_pos_as_xyz
'x, y, z'
'-x, y+1/2, -z+1/2'
'-x, -y, -z'
'x, -y-1/2, z-1/2'

loop_
_atom_site_label
_atom_site_type_symbol
_atom_site_fract_x
_atom_site_fract_y
_atom_site_fract_z
_atom_site_U_iso_or_equiv
_atom_site_adp_type
_atom_site_occupancy
_atom_site_symmetry_multiplicity
_atom_site_calc_flag
_atom_site_refinement_flags
N5 N 0.5958(5) 0.8705(4) 0.9698(5) 0.0174(9) Uani 1 1 d .
N6 N 0.6495(6) 0.7679(4) 0.9220(5) 0.0233(10) Uani 1 1 d .
N7 N 0.5758(6) 0.7505(5) 0.7745(5) 0.0230(10) Uani 1 1 d .
N1 N 0.2741(4) 0.9926(3) 0.6131(3) 0.0213(10) Uani 1 1 d G
C2 C 0.3734(4) 0.8876(3) 0.6095(3) 0.0246(12) Uani 1 1 d G
N3 N 0.3439(4) 0.8486(3) 0.4569(3) 0.0246(11) Uani 1 1 d G
N2 N 0.2264(4) 0.9295(3) 0.3661(3) 0.0284(12) Uani 1 1 d G
H2 H 0.1881 0.9253 0.2696 0.034 Uiso 1 1 calc R
C1 C 0.1833(4) 1.0185(3) 0.4626(4) 0.0245(12) Uani 1 1 d G
H1 H 0.1086 1.0825 0.4326 0.029 Uiso 1 1 calc R
O4 O 0.1254(5) 1.1589(4) 0.7821(5) 0.0307(10) Uani 1 1 d D
Cu1 Cu 0.32602(8) 1.06779(6) 0.81876(7) 0.0206(3) Uani 1 1 d .
N4 N 0.4858(6) 0.9248(4) 0.8555(5) 0.0175(10) Uani 1 1 d .
O1 O 0.0102(6) 0.7814(5) 0.9878(5) 0.0388(11) Uani 1 1 d .
O2 O 0.1768(7) 0.9331(5) 1.0657(6) 0.0464(14) Uani 1 1 d .
N8 N 0.1005(6) 0.8647(5) 0.9629(5) 0.0244(11) Uani 1 1 d .
C3 C 0.4760(7) 0.8495(5) 0.7369(6) 0.0207(11) Uani 1 1 d .
H4A H 0.0895 1.1974 0.7083 0.007 Uiso 1 1 d .
H4B H 0.0839 1.1921 0.8447 0.058 Uiso 1 1 d D
O3 O 0.1104(6) 0.8796(5) 0.8325(5) 0.0422(12) Uani 1 1 d .

loop_
_atom_site_aniso_label
_atom_site_aniso_U_11
_atom_site_aniso_U_22
_atom_site_aniso_U_33
_atom_site_aniso_U_23
_atom_site_aniso_U_13
_atom_site_aniso_U_12
N5 0.022(2) 0.017(2) 0.012(2) -0.0014(17) 0.0023(18) 0.0028(18)
N6 0.025(2) 0.025(2) 0.018(2) -0.002(2) 0.0035(19) 0.008(2)
N7 0.025(2) 0.024(2) 0.017(2) -0.0055(19) 0.003(2) 0.005(2)
N1 0.026(3) 0.020(2) 0.017(2) -0.0007(19) 0.005(2) 0.0041(19)
C2 0.023(3) 0.019(3) 0.032(3) -0.003(2) 0.009(2) -0.003(2)
N3 0.026(3) 0.034(3) 0.009(2) -0.0039(19) -0.0017(19) 0.006(2)
N2 0.031(3) 0.035(3) 0.014(3) -0.0007(19) -0.001(2) 0.003(2)
C1 0.028(3) 0.027(3) 0.014(3) 0.000(2) -0.002(2) 0.003(2)
O4 0.028(2) 0.042(3) 0.020(2) 0.0055(18) 0.0039(17) 0.0135(19)
Cu1 0.0246(5) 0.0213(5) 0.0125(4) -0.0020(2) 0.0001(3) 0.0069(3)
N4 0.021(2) 0.018(2) 0.012(2) -0.0013(16) 0.0013(18) 0.0043(17)
O1 0.046(3) 0.040(3) 0.037(3) -0.007(2) 0.023(2) -0.017(2)
O2 0.060(4) 0.055(3) 0.022(3) -0.014(2) 0.008(2) -0.029(3)
N8 0.027(3) 0.027(3) 0.019(2) 0.001(2) 0.006(2) -0.001(2)
C3 0.025(3) 0.020(3) 0.019(3) -0.002(2) 0.010(2) -0.001(2)
O3 0.057(3) 0.048(3) 0.024(2) 0.003(2) 0.015(2) -0.007(2)

loop_
_atom_type_symbol
_atom_type_description
_atom_type_scat_dispersion_real
_atom_type_scat_dispersion_imag
_atom_type_scat_source
C C 0.0033 0.0016 'International Tables Vol C Tables 4.2.6.8 and 6.1.1.4'
H H 0.0000 0.0000 'International Tables Vol C Tables 4.2.6.8 and 6.1.1.4'
N N 0.0061 0.0033 'International Tables Vol C Tables 4.2.6.8 and 6.1.1.4'
O O 0.0106 0.0060 'International Tables Vol C Tables 4.2.6.8 and 6.1.1.4'
Cu Cu 0.3201 1.2651 'International Tables Vol C Tables 4.2.6.8 and 6.1.1.4'

loop_
_geom_angle_atom_site_label_1
_geom_angle_atom_site_label_2
_geom_angle_atom_site_label_3
_geom_angle
_geom_angle_site_symmetry_1
_geom_angle_site_symmetry_3
N6 N5 N4 109.9(4) . .
N6 N5 Cu1 122.9(3) . 3_677
N4 N5 Cu1 127.2(3) . 3_677
N5 N6 N7 109.6(4) . .
N6 N7 C3 104.4(4) . .
N6 N7 Cu1 110.8(3) . 2_646
C3 N7 Cu1 144.7(4) . 2_646
C2 N1 C1 108.0 . .
C2 N1 Cu1 110.86(19) . .
C1 N1 Cu1 140.50(19) . .
C3 C2 N3 132.7(3) . .
C3 C2 N1 119.2(3) . .
N3 C2 N1 108.0 . .
C2 N3 N2 108.0 . .
C1 N2 N3 108.0 . .
C1 N2 H2 126.0 . .
N3 N2 H2 126.0 . .
N2 C1 N1 108.0 . .
N2 C1 H1 126.0 . .
N1 C1 H1 126.0 . .
Cu1 O4 H4A 121.7 . .
Cu1 O4 H4B 129.5 . .
H4A O4 H4B 103.7 . .
O4 Cu1 N5 93.11(18) . 3_677
O4 Cu1 N1 94.55(16) . .
N5 Cu1 N1 172.33(16) 3_677 .
O4 Cu1 N4 161.24(19) . .
N5 Cu1 N4 92.66(18) 3_677 .
N1 Cu1 N4 79.91(16) . .
O4 Cu1 N7 87.51(19) . 2_656
N5 Cu1 N7 91.88(18) 3_677 2_656
N1 Cu1 N7 88.93(17) . 2_656
N4 Cu1 N7 110.12(19) . 2_656
C3 N4 N5 104.8(4) . .
C3 N4 Cu1 115.1(4) . .
N5 N4 Cu1 139.8(3) . .
O2 N8 O3 120.0(5) . .
O2 N8 O1 120.4(5) . .
O3 N8 O1 119.6(5) . .
C2 C3 N4 114.6(5) . .
C2 C3 N7 134.1(5) . .
N4 C3 N7 111.3(5) . .

loop_
_geom_bond_atom_site_label_1
_geom_bond_atom_site_label_2
_geom_bond_distance
_geom_bond_site_symmetry_2
N5 N6 1.306(6) .
N5 N4 1.343(6) .
N5 Cu1 1.986(4) 3_677
N6 N7 1.346(7) .
N7 C3 1.347(7) .
N7 Cu1 2.371(5) 2_646
N1 C2 1.4200 .
N1 C1 1.4200 .
N1 Cu1 1.987(3) .
C2 C3 1.327(6) .
C2 N3 1.4200 .
N3 N2 1.4200 .
N2 C1 1.4200 .
N2 H2 0.8600 .
C1 H1 0.9300 .
O4 Cu1 1.969(4) .
O4 H4A 0.7780 .
O4 H4B 0.8468 .
Cu1 N5 1.986(4) 3_677
Cu1 N4 2.029(5) .
Cu1 N7 2.371(5) 2_656
N4 C3 1.335(7) .
O1 N8 1.254(7) .
O2 N8 1.228(7) .
N8 O3 1.244(6) .

loop_
_geom_hbond_atom_site_label_D
_geom_hbond_atom_site_label_H
_geom_hbond_atom_site_label_A
_geom_hbond_distance_DH
_geom_hbond_distance_HA
_geom_hbond_distance_DA
_geom_hbond_angle_DHA
_geom_hbond_site_symmetry_A
N2 H2 O2 0.86 1.86 2.685(6) 159.8 1_554
O4 H4A O1 0.78 1.98 2.758(6) 175.0 2_556
O4 H4A O3 0.78 2.57 3.102(7) 127.4 2_556
O4 H4A N8 0.78 2.63 3.350(6) 154.9 2_556
O4 H4B O1 0.85 1.98 2.805(6) 163.5 3_577
